data_7201119
loop_
_publ_author_name
'Ramon, Ga\"elle'
'Jacobs, Ayesha'
'Masuku, Lungile Z. N.'
'Nassimbeni, Luigi R.'

_publ_section_title
;
 Selectivity by benzopinacol
;
_journal_issue 11
_journal_name_full CrystEngComm
_journal_page_first 2332
_journal_paper_doi 10.1039/b905248h
_journal_volume 11
_journal_year 2009
_chemical_formula_moiety C26H22O2.2(C4H8O)
_chemical_formula_sum 'C34 H38 O4'
_chemical_formula_weight 510.64
_chemical_melting_point 206
_chemical_name_common '1,1,2,2-tetraphenylethane-1,2-diol . 2(tetrahydrofuran)'
_chemical_name_systematic
;
1,1,2,2-tetraphenylethane-1,2-diol . 2(tetrahydrofuran)
;
_space_group_IT_number 7
_symmetry_cell_setting monoclinic
_symmetry_space_group_name_Hall 'P -2yac'
_symmetry_space_group_name_H-M 'P 1 n 1'
_atom_sites_solution_hydrogens geom
_atom_sites_solution_primary direct
_atom_sites_solution_secondary difmap
_audit_creation_method SHELXL-97
_cell_angle_alpha 90.00
_cell_angle_beta 92.36(3)
_cell_angle_gamma 90.00
_cell_formula_units_Z 4
_cell_length_a 9.2973(19)
_cell_length_b 18.077(4)
_cell_length_c 16.677(3)
_cell_measurement_temperature 173(2)
_cell_volume 2800.5(10)
_computing_cell_refinement 'Collect (Nonius (2000)'
_computing_data_collection 'Collect (Nonius (2000)'
_computing_data_reduction 'Collect (Nonius (2000)'
_computing_molecular_graphics 'WebLab ViewerPro (1997)'
_computing_publication_material 'SHELX-97 (Sheldrick, 1997)'
_computing_structure_refinement 'SHELXL-97 (Sheldrick, 1997)'
_computing_structure_solution 'SHELXS-97 (Sheldrick, 1990)'
_diffrn_ambient_temperature 173(2)
_diffrn_measured_fraction_theta_full 0.999
_diffrn_measured_fraction_theta_max 0.999
_diffrn_radiation_monochromator graphite
_diffrn_radiation_source 'fine-focus sealed tube'
_diffrn_radiation_type MoK\a
_diffrn_radiation_wavelength 0.71073
_diffrn_reflns_av_R_equivalents 0.0450
_diffrn_reflns_av_sigmaI/netI 0.0461
_diffrn_reflns_limit_h_max 11
_diffrn_reflns_limit_h_min -11
_diffrn_reflns_limit_k_max 21
_diffrn_reflns_limit_k_min -21
_diffrn_reflns_limit_l_max 20
_diffrn_reflns_limit_l_min -20
_diffrn_reflns_number 10079
_diffrn_reflns_theta_full 25.35
_diffrn_reflns_theta_max 25.35
_diffrn_reflns_theta_min 2.44
_exptl_absorpt_coefficient_mu 0.078
_exptl_crystal_colour colourless
_exptl_crystal_density_diffrn 1.211
_exptl_crystal_density_meas ?
_exptl_crystal_density_method .
_exptl_crystal_description plates
_exptl_crystal_F_000 1096
_exptl_crystal_size_max 0.18
_exptl_crystal_size_mid 0.13
_exptl_crystal_size_min 0.11
_refine_diff_density_max 0.245
_refine_diff_density_min -0.170
_refine_diff_density_rms 0.035
_refine_ls_abs_structure_details 'Flack H D (1983), Acta Cryst. A39, 876-881'
_refine_ls_abs_structure_Flack -0.4(9)
_refine_ls_extinction_method none
_refine_ls_goodness_of_fit_ref 1.031
_refine_ls_hydrogen_treatment mixed
_refine_ls_matrix_type full
_refine_ls_number_parameters 689
_refine_ls_number_reflns 10060
_refine_ls_number_restraints 2
_refine_ls_restrained_S_all 1.031
_refine_ls_R_factor_all 0.0742
_refine_ls_R_factor_gt 0.0450
_refine_ls_shift/su_max 0.000
_refine_ls_shift/su_mean 0.000
_refine_ls_structure_factor_coef Fsqd
_refine_ls_weighting_details 'calc w=1/[\s^2^(Fo^2^)+(0.0571P)^2^+0.4161P] where P=(Fo^2^+2Fc^2^)/3'
_refine_ls_weighting_scheme calc
_refine_ls_wR_factor_gt 0.1016
_refine_ls_wR_factor_ref 0.1146
_reflns_number_gt 7546
_reflns_number_total 10060
_reflns_threshold_expression >2sigma(I)
_cod_data_source_file b905248h.txt
_cod_data_source_block c:\x-seed\struct~1\tped4\tpedthf
_cod_depositor_comments
;
The following automatic conversions were performed:
'_symmetry_cell_setting' value 'Monoclinic' changed to 'monoclinic'
according to '/home/saulius/struct/CIF-dictionaries/cif_core.dic'
dictionary named 'cif_core.dic' version 2.4.1 from 2010-06-29.

Automatic conversion script
Id: cif_fix_enum 1527 2010-12-29 10:47:43Z saulius 
;
_cod_original_cell_volume 2800.6(10)
_cod_original_sg_symbol_H-M Pn
_cod_database_code 7201119

loop_
_symmetry_equiv_pos_as_xyz
'x, y, z'
'x+1/2, -y, z+1/2'

loop_
_atom_site_label
_atom_site_type_symbol
_atom_site_fract_x
_atom_site_fract_y
_atom_site_fract_z
_atom_site_U_iso_or_equiv
_atom_site_adp_type
_atom_site_occupancy
_atom_site_symmetry_multiplicity
_atom_site_calc_flag
_atom_site_refinement_flags
_atom_site_disorder_assembly
_atom_site_disorder_group
O1Y O 0.26144(18) 0.83575(9) 0.65807(9) 0.0344(4) Uani 1 1 d . . .
O2Y O 0.09709(18) 0.90341(9) 0.83457(9) 0.0350(4) Uani 1 1 d . . .
C7Y C 0.0728(3) 1.01257(14) 0.70040(15) 0.0368(6) Uani 1 1 d . . .
H7Y H 0.1217 1.0295 0.7481 0.044 Uiso 1 1 calc R . .
C8Y C 0.3502(2) 0.93931(12) 0.73974(14) 0.0287(5) Uani 1 1 d . . .
C1Y C 0.2180(3) 0.89243(13) 0.71196(13) 0.0295(5) Uani 1 1 d . . .
C21Y C 0.2532(2) 0.79590(13) 0.82804(13) 0.0293(5) Uani 1 1 d . . .
C3Y C 0.0337(3) 0.92074(16) 0.59924(15) 0.0400(6) Uani 1 1 d . . .
H3Y H 0.0546 0.8738 0.5769 0.048 Uiso 1 1 calc R . .
C14Y C 0.1473(3) 0.84804(13) 0.78157(14) 0.0300(5) Uani 1 1 d . . .
C26Y C 0.3899(3) 0.77721(13) 0.80485(15) 0.0356(6) Uani 1 1 d . . .
H26Y H 0.4247 0.7976 0.7568 0.043 Uiso 1 1 calc R . .
C2Y C 0.1060(3) 0.94305(14) 0.66958(14) 0.0321(6) Uani 1 1 d . . .
C13Y C 0.3889(3) 0.95655(13) 0.81906(15) 0.0351(6) Uani 1 1 d . . .
H13Y H 0.3315 0.9393 0.8610 0.042 Uiso 1 1 calc R . .
C15Y C 0.0193(3) 0.80224(15) 0.74664(13) 0.0358(6) Uani 1 1 d . . .
C6Y C -0.0299(3) 1.05700(16) 0.66272(17) 0.0444(7) Uani 1 1 d . . .
H6Y H -0.0526 1.1036 0.6852 0.053 Uiso 1 1 calc R . .
C20Y C 0.0391(3) 0.72969(16) 0.71998(16) 0.0464(7) Uani 1 1 d . . .
H20Y H 0.1324 0.7082 0.7234 0.056 Uiso 1 1 calc R . .
C22Y C 0.2068(3) 0.76356(14) 0.89795(15) 0.0397(6) Uani 1 1 d . . .
H22Y H 0.1131 0.7748 0.9153 0.048 Uiso 1 1 calc R . .
C9Y C 0.4351(3) 0.96748(16) 0.68057(16) 0.0433(6) Uani 1 1 d . . .
H9Y H 0.4090 0.9580 0.6259 0.052 Uiso 1 1 calc R . .
C16Y C -0.1171(3) 0.83276(18) 0.74072(16) 0.0462(7) Uani 1 1 d . . .
H16Y H -0.1318 0.8821 0.7582 0.055 Uiso 1 1 calc R . .
C4Y C -0.0687(3) 0.96589(18) 0.56099(16) 0.0480(7) Uani 1 1 d . . .
H4Y H -0.1175 0.9497 0.5130 0.058 Uiso 1 1 calc R . .
C5Y C -0.0995(3) 1.03407(18) 0.59260(17) 0.0499(7) Uani 1 1 d . . .
H5Y H -0.1687 1.0653 0.5661 0.060 Uiso 1 1 calc R . .
C25Y C 0.4772(3) 0.72938(14) 0.85024(16) 0.0423(6) Uani 1 1 d . . .
H25Y H 0.5709 0.7179 0.8334 0.051 Uiso 1 1 calc R . .
C10Y C 0.5570(3) 1.00913(17) 0.69903(17) 0.0497(7) Uani 1 1 d . . .
H10Y H 0.6139 1.0273 0.6573 0.060 Uiso 1 1 calc R . .
C24Y C 0.4285(3) 0.69857(15) 0.91965(17) 0.0451(7) Uani 1 1 d . . .
H24Y H 0.4883 0.6660 0.9508 0.054 Uiso 1 1 calc R . .
C11Y C 0.5956(3) 1.02421(15) 0.77759(17) 0.0451(7) Uani 1 1 d . . .
H11Y H 0.6801 1.0520 0.7906 0.054 Uiso 1 1 calc R . .
C12Y C 0.5105(3) 0.99864(14) 0.83743(16) 0.0400(6) Uani 1 1 d . . .
H12Y H 0.5354 1.0100 0.8919 0.048 Uiso 1 1 calc R . .
C23Y C 0.2930(3) 0.71540(15) 0.94322(16) 0.0479(7) Uani 1 1 d . . .
H23Y H 0.2581 0.6940 0.9907 0.057 Uiso 1 1 calc R . .
C17Y C -0.2323(3) 0.7919(2) 0.70949(18) 0.0638(10) Uani 1 1 d . . .
H17Y H -0.3257 0.8133 0.7058 0.077 Uiso 1 1 calc R . .
C19Y C -0.0754(4) 0.68913(19) 0.68888(18) 0.0620(9) Uani 1 1 d . . .
H19Y H -0.0611 0.6399 0.6710 0.074 Uiso 1 1 calc R . .
C18Y C -0.2117(4) 0.7203(2) 0.68373(19) 0.0710(11) Uani 1 1 d . . .
H18Y H -0.2910 0.6923 0.6625 0.085 Uiso 1 1 calc R . .
O2X O 0.52501(18) 0.59972(9) 0.31600(9) 0.0361(4) Uani 1 1 d . . .
O1X O 0.68291(18) 0.67496(9) 0.14087(9) 0.0363(4) Uani 1 1 d . . .
C2X C 0.7589(3) 0.56999(14) 0.22272(14) 0.0336(6) Uani 1 1 d . . .
C21X C 0.4274(3) 0.70416(13) 0.23967(15) 0.0323(6) Uani 1 1 d . . .
C8X C 0.5238(3) 0.56813(12) 0.14211(14) 0.0327(6) Uani 1 1 d . . .
C1X C 0.6316(3) 0.61699(13) 0.19065(13) 0.0305(5) Uani 1 1 d . . .
C14X C 0.5626(3) 0.65856(13) 0.26339(13) 0.0300(6) Uani 1 1 d . . .
C13X C 0.3937(3) 0.54199(14) 0.16885(16) 0.0388(6) Uani 1 1 d . . .
H13X H 0.3658 0.5545 0.2213 0.047 Uiso 1 1 calc R . .
C26X C 0.3874(3) 0.72735(14) 0.16281(16) 0.0410(6) Uani 1 1 d . . .
H26X H 0.4469 0.7160 0.1196 0.049 Uiso 1 1 calc R . .
C20X C 0.7011(3) 0.77992(14) 0.27767(15) 0.0380(6) Uani 1 1 d . . .
H20X H 0.6499 0.7972 0.2309 0.046 Uiso 1 1 calc R . .
C15X C 0.6741(2) 0.70922(13) 0.30636(14) 0.0311(5) Uani 1 1 d . . .
C16X C 0.7501(3) 0.68528(15) 0.37531(16) 0.0410(6) Uani 1 1 d . . .
H16X H 0.7346 0.6369 0.3953 0.049 Uiso 1 1 calc R . .
C19X C 0.8020(3) 0.82560(16) 0.31666(17) 0.0457(7) Uani 1 1 d . . .
H19X H 0.8209 0.8734 0.2959 0.055 Uiso 1 1 calc R . .
C3X C 0.8966(3) 0.59921(17) 0.22819(16) 0.0452(7) Uani 1 1 d . . .
H3X H 0.9127 0.6486 0.2113 0.054 Uiso 1 1 calc R . .
C10X C 0.4702(3) 0.50363(15) 0.01704(16) 0.0490(7) Uani 1 1 d . . .
H10X H 0.4975 0.4903 -0.0353 0.059 Uiso 1 1 calc R . .
C4X C 1.0122(3) 0.5565(2) 0.25837(17) 0.0583(9) Uani 1 1 d . . .
H4X H 1.1064 0.5769 0.2617 0.070 Uiso 1 1 calc R . .
C22X C 0.3381(3) 0.72441(17) 0.30095(17) 0.0512(7) Uani 1 1 d . . .
H22X H 0.3646 0.7114 0.3547 0.061 Uiso 1 1 calc R . .
C17X C 0.8483(3) 0.73166(18) 0.41491(17) 0.0503(7) Uani 1 1 d . . .
H17X H 0.8977 0.7152 0.4626 0.060 Uiso 1 1 calc R . .
C9X C 0.5610(3) 0.54744(14) 0.06478(15) 0.0414(6) Uani 1 1 d . . .
H9X H 0.6498 0.5637 0.0447 0.050 Uiso 1 1 calc R . .
C7X C 0.7387(3) 0.49709(15) 0.24838(15) 0.0418(6) Uani 1 1 d . . .
H7X H 0.6453 0.4758 0.2448 0.050 Uiso 1 1 calc R . .
C12X C 0.3033(3) 0.49800(15) 0.12052(17) 0.0460(7) Uani 1 1 d . . .
H12X H 0.2148 0.4808 0.1401 0.055 Uiso 1 1 calc R . .
C18X C 0.8749(3) 0.80128(18) 0.38586(18) 0.0491(7) Uani 1 1 d . . .
H18X H 0.9429 0.8326 0.4131 0.059 Uiso 1 1 calc R . .
C6X C 0.8539(4) 0.45586(18) 0.27898(17) 0.0579(8) Uani 1 1 d . . .
H6X H 0.8382 0.4068 0.2972 0.069 Uiso 1 1 calc R . .
C25X C 0.2610(3) 0.76709(15) 0.14826(18) 0.0488(7) Uani 1 1 d . . .
H25X H 0.2367 0.7833 0.0952 0.059 Uiso 1 1 calc R . .
C23X C 0.2118(3) 0.76306(19) 0.2854(2) 0.0640(9) Uani 1 1 d . . .
H23X H 0.1524 0.7758 0.3283 0.077 Uiso 1 1 calc R . .
C5X C 0.9891(4) 0.4847(2) 0.28330(18) 0.0628(9) Uani 1 1 d . . .
H5X H 1.0675 0.4555 0.3034 0.075 Uiso 1 1 calc R . .
C24X C 0.1716(3) 0.78326(16) 0.20822(19) 0.0522(8) Uani 1 1 d . . .
H24X H 0.0829 0.8081 0.1970 0.063 Uiso 1 1 calc R . .
C11X C 0.3420(3) 0.47932(16) 0.04424(17) 0.0478(7) Uani 1 1 d . . .
H11X H 0.2800 0.4498 0.0108 0.057 Uiso 1 1 calc R . .
O1A O 0.8756(2) 0.63524(12) 0.01270(13) 0.0621(6) Uani 1 1 d . . .
O1D O -0.1002(2) 0.86234(13) 0.94794(12) 0.0604(6) Uani 1 1 d . . .
O1B O 0.4200(3) 0.62558(13) 0.46731(11) 0.0626(6) Uani 1 1 d . . .
O1C O 0.3982(2) 0.86497(11) 0.51316(12) 0.0575(6) Uani 1 1 d . . .
C3C C 0.4350(3) 0.93307(19) 0.39570(18) 0.0561(8) Uani 1 1 d . . .
H5C H 0.4110 0.9825 0.3733 0.067 Uiso 1 1 calc R . .
H6C H 0.4455 0.8976 0.3511 0.067 Uiso 1 1 calc R . .
C4C C 0.3232(3) 0.9076(2) 0.45175(18) 0.0595(8) Uani 1 1 d . . .
H8C H 0.2746 0.9505 0.4756 0.071 Uiso 1 1 calc R . .
H7C H 0.2500 0.8768 0.4228 0.071 Uiso 1 1 calc R . .
C1C C 0.5506(4) 0.8705(2) 0.5016(2) 0.0720(11) Uani 1 1 d . . .
H1C H 0.5864 0.8252 0.4757 0.086 Uiso 1 1 calc R . .
H2C H 0.6039 0.8773 0.5537 0.086 Uiso 1 1 calc R . .
C2C C 0.5693(3) 0.93589(18) 0.44916(17) 0.0520(8) Uani 1 1 d . . .
H3C H 0.6570 0.9313 0.4178 0.062 Uiso 1 1 calc R . .
H4C H 0.5744 0.9822 0.4808 0.062 Uiso 1 1 calc R . .
C1D C -0.0649(4) 0.8527(3) 1.03079(18) 0.0821(13) Uani 1 1 d . . .
H2D H -0.0021 0.8936 1.0505 0.099 Uiso 1 1 calc R . .
H1D H -0.0125 0.8056 1.0395 0.099 Uiso 1 1 calc R . .
C3A C 1.0274(3) 0.55985(18) -0.06141(19) 0.0580(8) Uani 1 1 d . . .
H5A H 1.1123 0.5865 -0.0807 0.070 Uiso 1 1 calc R . .
H6A H 1.0467 0.5060 -0.0624 0.070 Uiso 1 1 calc R . .
C4D C -0.2505(3) 0.8564(2) 0.9344(2) 0.0637(9) Uani 1 1 d . . .
H7D H -0.2737 0.8165 0.8953 0.076 Uiso 1 1 calc R . .
H8D H -0.2907 0.9034 0.9130 0.076 Uiso 1 1 calc R . .
C1A C 0.8353(4) 0.6431(2) -0.0704(2) 0.0751(11) Uani 1 1 d . . .
H1A H 0.8751 0.6894 -0.0920 0.090 Uiso 1 1 calc R . .
H2A H 0.7292 0.6442 -0.0781 0.090 Uiso 1 1 calc R . .
C3D C -0.3114(4) 0.8389(3) 1.0140(2) 0.0958(14) Uani 1 1 d . . .
H6D H -0.3949 0.8711 1.0237 0.115 Uiso 1 1 calc R . .
H5D H -0.3432 0.7867 1.0156 0.115 Uiso 1 1 calc R . .
C1B C 0.2709(4) 0.6170(3) 0.4814(2) 0.0968(15) Uani 1 1 d . . .
H1B H 0.2469 0.5641 0.4883 0.116 Uiso 1 1 calc R . .
H2B H 0.2115 0.6370 0.4357 0.116 Uiso 1 1 calc R . .
C2D C -0.1968(4) 0.8520(3) 1.0738(2) 0.0853(12) Uani 1 1 d . . .
H4D H -0.2110 0.9000 1.1010 0.102 Uiso 1 1 calc R . .
H3D H -0.1943 0.8122 1.1147 0.102 Uiso 1 1 calc R . .
C4B C 0.4886(4) 0.6551(3) 0.5362(2) 0.0827(12) Uani 1 1 d . . .
H7B H 0.5373 0.7019 0.5228 0.099 Uiso 1 1 calc R . .
H8B H 0.5624 0.6200 0.5576 0.099 Uiso 1 1 calc R . .
C4A C 0.9921(3) 0.58498(18) 0.02139(18) 0.0558(8) Uani 1 1 d . . .
H8A H 0.9648 0.5422 0.0545 0.067 Uiso 1 1 calc R . .
H7A H 1.0765 0.6095 0.0479 0.067 Uiso 1 1 calc R . .
C3B C 0.3833(5) 0.6688(3) 0.5961(2) 0.0883(13) Uani 1 1 d . . .
H5B H 0.3918 0.7199 0.6170 0.106 Uiso 1 1 calc R . .
H6B H 0.3957 0.6337 0.6414 0.106 Uiso 1 1 calc R . .
C2A C 0.8951(5) 0.5786(2) -0.1109(2) 0.0843(12) Uani 1 1 d . . .
H3A H 0.9192 0.5910 -0.1666 0.101 Uiso 1 1 calc R . .
H4A H 0.8261 0.5369 -0.1121 0.101 Uiso 1 1 calc R . .
C2B C 0.2452(5) 0.6577(3) 0.5536(4) 0.160(3) Uani 1 1 d . . .
H4B H 0.1795 0.6297 0.5876 0.193 Uiso 1 1 calc R . .
H3B H 0.2002 0.7060 0.5402 0.193 Uiso 1 1 calc R . .
H1Y H 0.3047 0.8583 0.6138 0.055(8) Uiso 1 1 d R . .
H2Y H 0.0219 0.8838 0.8662 0.104(14) Uiso 1 1 d R . .
H1X H 0.7369 0.6494 0.1024 0.052(8) Uiso 1 1 d R . .
H2X H 0.4722 0.6215 0.3636 0.128(16) Uiso 1 1 d R . .

loop_
_atom_site_aniso_label
_atom_site_aniso_U_11
_atom_site_aniso_U_22
_atom_site_aniso_U_33
_atom_site_aniso_U_23
_atom_site_aniso_U_13
_atom_site_aniso_U_12
O1Y 0.0407(10) 0.0347(9) 0.0286(9) -0.0029(7) 0.0102(7) -0.0025(8)
O2Y 0.0347(10) 0.0375(9) 0.0337(9) -0.0032(8) 0.0107(7) 0.0006(8)
C7Y 0.0298(14) 0.0427(15) 0.0383(14) 0.0028(12) 0.0041(11) -0.0040(12)
C8Y 0.0245(13) 0.0296(13) 0.0321(12) 0.0018(10) 0.0019(10) 0.0006(10)
C1Y 0.0293(13) 0.0324(13) 0.0268(12) -0.0027(10) 0.0015(10) -0.0021(11)
C21Y 0.0302(14) 0.0311(13) 0.0265(12) -0.0015(10) -0.0003(10) -0.0071(10)
C3Y 0.0319(14) 0.0556(16) 0.0327(13) -0.0008(12) 0.0041(11) -0.0033(13)
C14Y 0.0311(14) 0.0335(13) 0.0257(12) -0.0026(10) 0.0066(10) -0.0041(11)
C26Y 0.0375(15) 0.0342(14) 0.0353(13) 0.0015(11) 0.0033(11) -0.0060(11)
C2Y 0.0250(13) 0.0413(15) 0.0304(13) 0.0026(11) 0.0059(10) -0.0050(11)
C13Y 0.0363(15) 0.0351(13) 0.0340(13) 0.0015(11) 0.0008(11) -0.0001(11)
C15Y 0.0335(15) 0.0488(16) 0.0252(13) 0.0043(12) 0.0046(10) -0.0114(12)
C6Y 0.0343(15) 0.0472(16) 0.0520(17) 0.0105(13) 0.0048(13) 0.0058(12)
C20Y 0.0503(18) 0.0529(18) 0.0361(14) -0.0051(13) 0.0035(12) -0.0183(14)
C22Y 0.0421(15) 0.0414(14) 0.0359(13) 0.0030(12) 0.0053(11) -0.0039(12)
C9Y 0.0362(15) 0.0590(17) 0.0343(14) 0.0066(12) -0.0012(11) -0.0091(13)
C16Y 0.0323(17) 0.069(2) 0.0375(14) 0.0101(14) 0.0024(12) -0.0113(14)
C4Y 0.0311(15) 0.077(2) 0.0358(14) 0.0056(15) -0.0017(12) -0.0028(14)
C5Y 0.0296(15) 0.070(2) 0.0497(17) 0.0190(16) 0.0028(13) 0.0059(14)
C25Y 0.0400(16) 0.0392(15) 0.0472(16) 0.0036(13) -0.0032(12) 0.0002(12)
C10Y 0.0342(15) 0.0667(19) 0.0482(16) 0.0104(14) 0.0015(12) -0.0172(14)
C24Y 0.0494(19) 0.0377(15) 0.0472(16) 0.0073(13) -0.0107(13) 0.0006(13)
C11Y 0.0329(15) 0.0458(16) 0.0558(18) 0.0078(14) -0.0092(13) -0.0105(12)
C12Y 0.0386(15) 0.0382(14) 0.0425(14) -0.0014(12) -0.0080(12) -0.0019(12)
C23Y 0.065(2) 0.0431(15) 0.0354(14) 0.0061(12) -0.0014(13) -0.0085(14)
C17Y 0.0301(17) 0.113(3) 0.0482(18) 0.0175(19) -0.0022(13) -0.0163(18)
C19Y 0.069(2) 0.067(2) 0.0501(18) -0.0092(16) -0.0004(16) -0.0295(19)
C18Y 0.058(2) 0.105(3) 0.0497(19) 0.000(2) -0.0041(16) -0.044(2)
O2X 0.0422(10) 0.0352(9) 0.0314(9) 0.0025(8) 0.0097(8) 0.0005(8)
O1X 0.0412(10) 0.0355(9) 0.0331(9) 0.0039(8) 0.0124(8) 0.0045(8)
C2X 0.0328(15) 0.0402(15) 0.0278(13) -0.0028(11) 0.0027(11) 0.0088(11)
C21X 0.0300(14) 0.0302(13) 0.0369(13) -0.0036(11) 0.0027(10) 0.0007(11)
C8X 0.0380(15) 0.0274(13) 0.0327(13) 0.0005(11) 0.0002(11) 0.0089(11)
C1X 0.0311(14) 0.0340(13) 0.0266(12) 0.0026(10) 0.0035(10) 0.0031(11)
C14X 0.0316(14) 0.0317(13) 0.0271(12) 0.0018(10) 0.0058(10) 0.0055(11)
C13X 0.0369(15) 0.0379(14) 0.0416(15) -0.0064(12) 0.0034(12) 0.0038(12)
C26X 0.0399(16) 0.0430(15) 0.0403(15) -0.0033(12) 0.0036(12) 0.0107(12)
C20X 0.0344(15) 0.0393(15) 0.0406(14) -0.0028(12) 0.0058(11) 0.0012(12)
C15X 0.0254(13) 0.0395(14) 0.0289(12) -0.0040(11) 0.0045(10) 0.0042(11)
C16X 0.0349(15) 0.0530(17) 0.0352(14) 0.0003(14) 0.0012(11) 0.0040(13)
C19X 0.0363(16) 0.0437(16) 0.0579(18) -0.0126(14) 0.0121(13) -0.0058(12)
C3X 0.0347(16) 0.0605(18) 0.0409(15) -0.0044(13) 0.0060(12) 0.0070(13)
C10X 0.063(2) 0.0500(17) 0.0340(14) -0.0107(13) -0.0019(13) 0.0090(15)
C4X 0.0340(17) 0.096(3) 0.0448(17) -0.0137(17) -0.0001(13) 0.0174(16)
C22X 0.0467(17) 0.0680(19) 0.0398(15) 0.0023(14) 0.0114(13) 0.0206(15)
C17X 0.0384(17) 0.072(2) 0.0402(16) -0.0085(15) -0.0040(13) 0.0093(15)
C9X 0.0484(17) 0.0403(15) 0.0356(14) -0.0011(12) 0.0039(12) 0.0043(12)
C7X 0.0478(17) 0.0431(16) 0.0344(14) 0.0016(12) -0.0002(12) 0.0101(13)
C12X 0.0444(17) 0.0393(15) 0.0538(17) -0.0076(13) -0.0018(13) 0.0029(13)
C18X 0.0334(16) 0.0597(19) 0.0544(18) -0.0211(15) 0.0040(13) -0.0053(14)
C6X 0.070(2) 0.059(2) 0.0445(17) 0.0029(15) -0.0059(15) 0.0295(18)
C25X 0.0488(18) 0.0479(16) 0.0485(16) -0.0046(14) -0.0117(13) 0.0136(14)
C23X 0.0464(18) 0.082(2) 0.065(2) -0.0046(18) 0.0151(16) 0.0263(17)
C5X 0.061(2) 0.082(2) 0.0450(18) -0.0018(17) -0.0076(15) 0.039(2)
C24X 0.0359(16) 0.0508(17) 0.069(2) -0.0126(15) -0.0051(14) 0.0144(13)
C11X 0.0513(19) 0.0420(15) 0.0489(17) -0.0103(13) -0.0129(14) 0.0087(14)
O1A 0.0604(15) 0.0702(14) 0.0571(13) 0.0073(11) 0.0184(11) 0.0237(12)
O1D 0.0397(12) 0.1045(17) 0.0377(11) 0.0097(11) 0.0097(9) -0.0076(11)
O1B 0.0711(15) 0.0842(15) 0.0337(11) -0.0120(10) 0.0170(10) -0.0126(12)
O1C 0.0667(15) 0.0619(13) 0.0455(11) 0.0115(10) 0.0217(10) 0.0033(11)
C3C 0.0545(19) 0.074(2) 0.0397(15) 0.0107(15) -0.0003(14) -0.0152(15)
C4C 0.0475(19) 0.090(2) 0.0403(16) 0.0098(16) -0.0023(13) -0.0125(17)
C1C 0.060(2) 0.103(3) 0.055(2) 0.0224(19) 0.0165(16) 0.034(2)
C2C 0.0400(17) 0.069(2) 0.0473(17) 0.0064(15) 0.0055(13) 0.0013(14)
C1D 0.061(2) 0.152(4) 0.0334(17) -0.006(2) 0.0042(15) 0.011(2)
C3A 0.056(2) 0.0596(19) 0.0593(19) -0.0072(15) 0.0126(16) 0.0095(15)
C4D 0.0401(18) 0.085(2) 0.066(2) 0.0080(18) 0.0048(15) 0.0024(16)
C1A 0.061(2) 0.102(3) 0.063(2) 0.034(2) 0.0148(18) 0.024(2)
C3D 0.063(3) 0.157(4) 0.069(2) -0.019(3) 0.031(2) -0.023(3)
C1B 0.075(3) 0.145(4) 0.071(2) -0.014(3) 0.023(2) -0.050(3)
C2D 0.095(3) 0.109(3) 0.053(2) -0.005(2) 0.023(2) -0.031(2)
C4B 0.077(3) 0.125(3) 0.047(2) -0.026(2) 0.0082(17) 0.004(2)
C4A 0.0441(17) 0.068(2) 0.0559(18) 0.0025(16) 0.0072(14) 0.0128(15)
C3B 0.104(3) 0.107(3) 0.055(2) -0.020(2) 0.021(2) 0.013(3)
C2A 0.103(3) 0.097(3) 0.052(2) 0.002(2) -0.005(2) 0.024(2)
C2B 0.078(3) 0.233(7) 0.175(5) -0.141(5) 0.060(4) -0.042(4)

loop_
_atom_type_symbol
_atom_type_description
_atom_type_scat_dispersion_real
_atom_type_scat_dispersion_imag
_atom_type_scat_source
C C 0.0033 0.0016 'International Tables Vol C Tables 4.2.6.8 and 6.1.1.4'
H H 0.0000 0.0000 'International Tables Vol C Tables 4.2.6.8 and 6.1.1.4'
O O 0.0106 0.0060 'International Tables Vol C Tables 4.2.6.8 and 6.1.1.4'

loop_
_geom_angle_atom_site_label_1
_geom_angle_atom_site_label_2
_geom_angle_atom_site_label_3
_geom_angle
_geom_angle_site_symmetry_1
_geom_angle_site_symmetry_3
_geom_angle_publ_flag
C6Y C7Y C2Y 121.0(3) . . ?
C9Y C8Y C13Y 117.5(2) . . ?
C9Y C8Y C1Y 117.2(2) . . ?
C13Y C8Y C1Y 125.3(2) . . ?
O1Y C1Y C2Y 109.93(18) . . ?
O1Y C1Y C8Y 109.76(18) . . ?
C2Y C1Y C8Y 109.05(19) . . ?
O1Y C1Y C14Y 103.58(18) . . ?
C2Y C1Y C14Y 110.31(19) . . ?
C8Y C1Y C14Y 114.07(19) . . ?
C26Y C21Y C22Y 116.9(2) . . ?
C26Y C21Y C14Y 125.5(2) . . ?
C22Y C21Y C14Y 117.6(2) . . ?
C2Y C3Y C4Y 121.1(3) . . ?
O2Y C14Y C15Y 110.07(19) . . ?
O2Y C14Y C21Y 109.55(18) . . ?
C15Y C14Y C21Y 109.07(19) . . ?
O2Y C14Y C1Y 104.83(18) . . ?
C15Y C14Y C1Y 109.45(18) . . ?
C21Y C14Y C1Y 113.78(19) . . ?
C21Y C26Y C25Y 121.5(2) . . ?
C3Y C2Y C7Y 117.8(2) . . ?
C3Y C2Y C1Y 120.7(2) . . ?
C7Y C2Y C1Y 121.5(2) . . ?
C12Y C13Y C8Y 120.6(2) . . ?
C16Y C15Y C20Y 118.9(3) . . ?
C16Y C15Y C14Y 120.2(2) . . ?
C20Y C15Y C14Y 120.9(2) . . ?
C5Y C6Y C7Y 120.3(3) . . ?
C19Y C20Y C15Y 120.6(3) . . ?
C23Y C22Y C21Y 121.9(3) . . ?
C10Y C9Y C8Y 121.8(2) . . ?
C15Y C16Y C17Y 120.5(3) . . ?
C5Y C4Y C3Y 120.0(3) . . ?
C4Y C5Y C6Y 119.8(3) . . ?
C24Y C25Y C26Y 120.3(3) . . ?
C11Y C10Y C9Y 120.0(3) . . ?
C23Y C24Y C25Y 119.3(3) . . ?
C10Y C11Y C12Y 119.3(3) . . ?
C11Y C12Y C13Y 120.7(2) . . ?
C24Y C23Y C22Y 120.1(3) . . ?
C18Y C17Y C16Y 120.2(3) . . ?
C20Y C19Y C18Y 119.9(3) . . ?
C17Y C18Y C19Y 120.0(3) . . ?
C3X C2X C7X 118.3(2) . . ?
C3X C2X C1X 120.6(2) . . ?
C7X C2X C1X 121.1(2) . . ?
C26X C21X C22X 117.0(2) . . ?
C26X C21X C14X 125.8(2) . . ?
C22X C21X C14X 117.2(2) . . ?
C13X C8X C9X 117.1(2) . . ?
C13X C8X C1X 125.7(2) . . ?
C9X C8X C1X 117.2(2) . . ?
O1X C1X C2X 109.69(19) . . ?
O1X C1X C8X 109.89(18) . . ?
C2X C1X C8X 109.97(19) . . ?
O1X C1X C14X 104.58(18) . . ?
C2X C1X C14X 109.04(19) . . ?
C8X C1X C14X 113.51(19) . . ?
O2X C14X C15X 109.50(18) . . ?
O2X C14X C21X 109.72(19) . . ?
C15X C14X C21X 109.16(19) . . ?
O2X C14X C1X 103.50(18) . . ?
C15X C14X C1X 110.65(18) . . ?
C21X C14X C1X 114.12(19) . . ?
C8X C13X C12X 121.5(2) . . ?
C21X C26X C25X 120.7(2) . . ?
C19X C20X C15X 120.8(3) . . ?
C20X C15X C16X 118.5(2) . . ?
C20X C15X C14X 120.9(2) . . ?
C16X C15X C14X 120.6(2) . . ?
C17X C16X C15X 120.5(3) . . ?
C18X C19X C20X 119.9(3) . . ?
C2X C3X C4X 120.5(3) . . ?
C11X C10X C9X 120.8(3) . . ?
C5X C4X C3X 119.9(3) . . ?
C23X C22X C21X 121.5(3) . . ?
C18X C17X C16X 120.7(3) . . ?
C10X C9X C8X 121.0(3) . . ?
C6X C7X C2X 120.5(3) . . ?
C11X C12X C13X 120.1(3) . . ?
C17X C18X C19X 119.7(3) . . ?
C5X C6X C7X 120.8(3) . . ?
C24X C25X C26X 121.4(3) . . ?
C24X C23X C22X 120.4(3) . . ?
C6X C5X C4X 119.9(3) . . ?
C25X C24X C23X 118.7(3) . . ?
C10X C11X C12X 119.5(3) . . ?
C4A O1A C1A 109.4(2) . . ?
C4D O1D C1D 109.5(2) . . ?
C4B O1B C1B 108.7(3) . . ?
C4C O1C C1C 108.5(2) . . ?
C4C C3C C2C 102.7(2) . . ?
O1C C4C C3C 106.3(2) . . ?
O1C C1C C2C 105.9(2) . . ?
C1C C2C C3C 102.0(3) . . ?
O1D C1D C2D 108.5(3) . . ?
C2A C3A C4A 103.5(3) . . ?
O1D C4D C3D 106.4(3) . . ?
O1A C1A C2A 106.2(3) . . ?
C2D C3D C4D 106.4(3) . . ?
O1B C1B C2B 106.2(3) . . ?
C1D C2D C3D 105.9(3) . . ?
O1B C4B C3B 109.5(3) . . ?
O1A C4A C3A 107.2(2) . . ?
C4B C3B C2B 104.4(3) . . ?
C1A C2A C3A 104.2(3) . . ?
C1B C2B C3B 107.7(4) . . ?

loop_
_geom_bond_atom_site_label_1
_geom_bond_atom_site_label_2
_geom_bond_distance
_geom_bond_site_symmetry_2
_geom_bond_publ_flag
O1Y C1Y 1.432(3) . ?
O2Y C14Y 1.427(3) . ?
C7Y C6Y 1.379(4) . ?
C7Y C2Y 1.397(4) . ?
C8Y C9Y 1.386(3) . ?
C8Y C13Y 1.392(3) . ?
C8Y C1Y 1.549(3) . ?
C1Y C2Y 1.536(3) . ?
C1Y C14Y 1.577(3) . ?
C21Y C26Y 1.386(3) . ?
C21Y C22Y 1.389(3) . ?
C21Y C14Y 1.548(3) . ?
C3Y C2Y 1.388(3) . ?
C3Y C4Y 1.389(4) . ?
C14Y C15Y 1.544(3) . ?
C26Y C25Y 1.389(4) . ?
C13Y C12Y 1.386(4) . ?
C15Y C16Y 1.383(4) . ?
C15Y C20Y 1.399(4) . ?
C6Y C5Y 1.377(4) . ?
C20Y C19Y 1.377(4) . ?
C22Y C23Y 1.386(4) . ?
C9Y C10Y 1.385(4) . ?
C16Y C17Y 1.385(4) . ?
C4Y C5Y 1.375(4) . ?
C25Y C24Y 1.378(4) . ?
C10Y C11Y 1.371(4) . ?
C24Y C23Y 1.369(4) . ?
C11Y C12Y 1.379(4) . ?
C17Y C18Y 1.381(5) . ?
C19Y C18Y 1.386(5) . ?
O2X C14X 1.431(3) . ?
O1X C1X 1.431(3) . ?
C2X C3X 1.384(4) . ?
C2X C7X 1.400(4) . ?
C2X C1X 1.535(3) . ?
C21X C26X 1.385(4) . ?
C21X C22X 1.392(4) . ?
C21X C14X 1.541(3) . ?
C8X C13X 1.389(4) . ?
C8X C9X 1.400(3) . ?
C8X C1X 1.541(3) . ?
C1X C14X 1.585(3) . ?
C14X C15X 1.538(3) . ?
C13X C12X 1.390(4) . ?
C26X C25X 1.389(4) . ?
C20X C19X 1.391(4) . ?
C20X C15X 1.391(3) . ?
C15X C16X 1.393(4) . ?
C16X C17X 1.386(4) . ?
C19X C18X 1.386(4) . ?
C3X C4X 1.399(4) . ?
C10X C11X 1.365(4) . ?
C10X C9X 1.385(4) . ?
C4X C5X 1.383(5) . ?
C22X C23X 1.382(4) . ?
C17X C18X 1.375(4) . ?
C7X C6X 1.385(4) . ?
C12X C11X 1.378(4) . ?
C6X C5X 1.360(5) . ?
C25X C24X 1.358(4) . ?
C23X C24X 1.375(4) . ?
O1A C4A 1.416(3) . ?
O1A C1A 1.427(4) . ?
O1D C4D 1.411(4) . ?
O1D C1D 1.418(4) . ?
O1B C4B 1.397(4) . ?
O1B C1B 1.423(4) . ?
O1C C4C 1.438(4) . ?
O1C C1C 1.441(4) . ?
C3C C4C 1.499(4) . ?
C3C C2C 1.505(4) . ?
C1C C2C 1.485(4) . ?
C1D C2D 1.446(5) . ?
C3A C2A 1.492(5) . ?
C3A C4A 1.503(4) . ?
C4D C3D 1.497(5) . ?
C1A C2A 1.468(5) . ?
C3D C2D 1.449(5) . ?
C1B C2B 1.441(6) . ?
C4B C3B 1.448(5) . ?
C3B C2B 1.454(7) . ?
